data_7702781
loop_
_publ_author_name
'Jubert, Caroline'
'Mohamadou, Aminou'
'G\'erard, Christian'
'Brandes, St\'ephane'
'Tabard, Alain'
'Barbier, Jean-Pierre'

_publ_section_title
;
 Equilibrium and structural studies of complexes with a hexadentate ligand
 containing amide, amine and pyridyl nitrogen donors. Crystal structures
 of copper(ii), nickel(ii) and cobalt(iii) complexes
;
_journal_issue 13
_journal_name_full 'Journal of the Chemical Society, Dalton Transactions'
_journal_page_first 2660
_journal_paper_doi 10.1039/b111614b
_journal_year 2002
_chemical_formula_moiety 'C18 H24 N6 Ni O3'
_chemical_formula_sum 'C18 H24 N6 Ni O3'
_chemical_formula_weight 431.14
_space_group_IT_number 14
_space_group_name_Hall '-P 2ybc'
_space_group_name_H-M_alt 'P 1 21/c 1'
_symmetry_cell_setting monoclinic
_symmetry_space_group_name_Hall '-P 2ybc'
_symmetry_space_group_name_H-M 'P 1 21/c 1'
_audit_creation_date 19-02-02
_cell_angle_alpha 90
_cell_angle_beta 101.582(5)
_cell_angle_gamma 90
_cell_formula_units_Z 4
_cell_length_a 10.1934(3)
_cell_length_b 12.1481(3)
_cell_length_c 15.4149(5)
_cell_measurement_reflns_used 6969
_cell_measurement_temperature 173
_cell_measurement_theta_max 27.5
_cell_measurement_theta_min 1.4
_cell_volume 1869.97(10)
_computing_publication_material CIFGEN_IN_OpenMoleN_(_1997)
_computing_structure_refinement LSFM_OpenMoleN_(_1997)
_computing_structure_solution Direct_methods_(SIR,_Burla_et_al.,_1989)
_diffrn_ambient_temperature 173
_diffrn_measurement_details
;
6969 reflections were collected using program Collect
("Collect" Data collection software, Nonius B.V., 1998)
The conditions were as follow : crystal to detector distance =  36. mm.
Scan angle =  2.0 deg 1 scans of   60 sec per frame.
Data collection was divided into  1 set(s)
with the following starting angles and number of frames :

Set 1 Theta =    6.30 Omega =    0.00 Kappa =    0.00   87 frames
Friedel pairs were averaged. Internal R = 0.03
;
_diffrn_measurement_device_type KappaCCD
_diffrn_measurement_method '\p scans'
_diffrn_radiation_monochromator graphite
_diffrn_radiation_type Mo-K\a
_diffrn_radiation_wavelength 0.71073
_diffrn_reflns_av_R_equivalents 0.030
_diffrn_reflns_av_sigmaI/netI 0.333
_diffrn_reflns_limit_h_max 13
_diffrn_reflns_limit_h_min -13
_diffrn_reflns_limit_k_max 13
_diffrn_reflns_limit_k_min -15
_diffrn_reflns_limit_l_max 19
_diffrn_reflns_limit_l_min -20
_diffrn_reflns_number 6969
_diffrn_reflns_theta_max 27.47
_diffrn_reflns_theta_min 2.5
_diffrn_source xray_tube
_diffrn_standards_decay_% 0
_exptl_absorpt_coefficient_mu 1.071
_exptl_absorpt_correction_type none
_exptl_crystal_colour orange
_exptl_crystal_density_diffrn 1.53
_exptl_crystal_density_method none
_exptl_crystal_description prism
_exptl_crystal_F_000 904
_exptl_crystal_size_max 0.20
_exptl_crystal_size_mid 0.17
_exptl_crystal_size_min 0.14
_refine_diff_density_max 0.305
_refine_diff_density_min -0.453
_refine_ls_extinction_method none
_refine_ls_goodness_of_fit_all 1.548
_refine_ls_goodness_of_fit_ref 1.040
_refine_ls_hydrogen_treatment noref
_refine_ls_matrix_type full
_refine_ls_number_constraints 0
_refine_ls_number_parameters 253
_refine_ls_number_reflns 3114
_refine_ls_number_restraints 16
_refine_ls_R_factor_all 0.044
_refine_ls_R_factor_gt 0.029
_refine_ls_shift/esd_mean 0.001
_refine_ls_shift/su_max 0.006
_refine_ls_structure_factor_coef F
_refine_ls_weighting_scheme sigma
_refine_ls_wR_factor_all 0.057
_refine_ls_wR_factor_ref 0.037
_reflns_number_gt 3114
_reflns_number_total 4363
_reflns_threshold_expression >3.0\s(I)
_cod_data_source_file b111614b.txt
_cod_data_source_block complex_5:
_cod_original_cell_volume 1869.97(9)
_cod_database_code 7702781

loop_
_symmetry_equiv_pos_as_xyz
x,y,z
-x,1/2+y,1/2-z
-x,-y,-z
+x,1/2-y,1/2+z

loop_
_atom_site_label
_atom_site_fract_x
_atom_site_fract_y
_atom_site_fract_z
_atom_site_U_iso_or_equiv
_atom_site_adp_type
_atom_site_calc_flag
_atom_site_calc_attached_atom
_atom_site_type_symbol
NI 0.39292(2) 0.18627(2) 0.62378(1) 0.0153(1) Uani ? ? Ni
N1 0.2675(2) 0.0888(1) 0.5250(1) 0.0204(7) Uani ? ? N
C1 0.1605(2) 0.1182(1) 0.4644(1) 0.027(1) Uani ? ? C
C2 0.0760(2) 0.0435(2) 0.4135(1) 0.030(1) Uani ? ? C
C3 0.1015(2) -0.0676(2) 0.4283(1) 0.032(1) Uani ? ? C
C4 0.2110(2) -0.0996(1) 0.4908(1) 0.029(1) Uani ? ? C
C5 0.2941(2) -0.0203(1) 0.5370(1) 0.0204(9) Uani ? ? C
C6 0.4179(2) -0.0492(1) 0.6051(1) 0.0196(8) Uani ? ? C
O1 0.4515(1) -0.1491(1) 0.61472(8) 0.0246(6) Uani ? ? O
N2 0.4743(2) 0.0366(1) 0.6478(1) 0.0197(7) Uani ? ? N
C7 0.5933(2) 0.0245(1) 0.7166(1) 0.0222(9) Uani ? ? C
C8 0.5992(2) 0.1235(1) 0.7781(1) 0.0225(9) Uani ? ? C
N3 0.5619(1) 0.2256(1) 0.72624(9) 0.0184(7) Uani ? ? N
C9 0.6695(2) 0.2645(1) 0.6823(1) 0.0232(9) Uani ? ? C
C10 0.6111(2) 0.3340(1) 0.6026(1) 0.0240(9) Uani ? ? C
N4 0.5074(2) 0.2711(1) 0.54264(9) 0.0199(7) Uani ? ? N
C11 0.4121(2) 0.3429(1) 0.4829(1) 0.0217(9) Uani ? ? C
C12 0.3193(2) 0.4021(1) 0.5331(1) 0.0215(9) Uani ? ? C
N5 0.2866(2) 0.3260(1) 0.5988(1) 0.0177(7) Uani ? ? N
C13 0.1856(2) 0.3472(1) 0.6361(1) 0.0172(8) Uani ? ? C
O2 0.1074(1) 0.42893(9) 0.62448(8) 0.0270(7) Uani ? ? O
C14 0.1624(2) 0.2576(1) 0.6988(1) 0.0182(9) Uani ? ? C
C15 0.0579(2) 0.2614(2) 0.7430(1) 0.026(1) Uani ? ? C
C16 0.0359(2) 0.1735(2) 0.7956(1) 0.031(1) Uani ? ? C
C17 0.1192(2) 0.0839(2) 0.8018(1) 0.028(1) Uani ? ? C
C18 0.2233(2) 0.0854(1) 0.7568(1) 0.0242(9) Uani ? ? C
N6 0.2464(2) 0.1700(1) 0.70590(9) 0.0183(7) Uani ? ? N
O3 -0.1068(2) 0.3734(1) 0.4782(1) 0.0386(8) Uani ? ? O
H01 0.5450 0.2700 0.7645 0.0329 Uiso ? ? H
H02 0.5446 0.2316 0.5069 0.0256 Uiso ? ? H
H03 -0.0532 0.3860 0.5217 0.0585 Uiso ? ? H
H04 -0.1205 0.4291 0.4437 0.0717 Uiso ? ? H
H1 0.1415 0.1944 0.4557 0.0367 Uiso calc C1 H
H2 0.0025 0.0677 0.3696 0.0419 Uiso calc C2 H
H3 0.0440 -0.1211 0.3957 0.0424 Uiso calc C3 H
H4 0.2293 -0.1755 0.5021 0.0365 Uiso calc C4 H
H5 0.6707 0.0228 0.6911 0.0298 Uiso calc C7 H
H6 0.5882 -0.0416 0.7487 0.0298 Uiso calc C7 H
H7 0.6876 0.1308 0.8119 0.0299 Uiso calc C8 H
H8 0.5387 0.1124 0.8169 0.0299 Uiso calc C8 H
H9 0.7143 0.2028 0.6639 0.0302 Uiso calc C9 H
H10 0.7315 0.3073 0.7229 0.0302 Uiso calc C9 H
H11 0.6801 0.3538 0.5722 0.0309 Uiso calc C10 H
H12 0.5726 0.3987 0.6214 0.0309 Uiso calc C10 H
H13 0.3601 0.2990 0.4376 0.0288 Uiso calc C11 H
H14 0.4610 0.3958 0.4569 0.0288 Uiso calc C11 H
H15 0.2398 0.4238 0.4934 0.0283 Uiso calc C12 H
H16 0.3628 0.4653 0.5618 0.0283 Uiso calc C12 H
H17 0.0011 0.3241 0.7375 0.0344 Uiso calc C15 H
H18 -0.0356 0.1753 0.8268 0.0408 Uiso calc C16 H
H19 0.1055 0.0220 0.8366 0.0375 Uiso calc C17 H
H20 0.2813 0.0235 0.7620 0.0322 Uiso calc C18 H

loop_
_atom_site_aniso_label
_atom_site_aniso_U_11
_atom_site_aniso_U_22
_atom_site_aniso_U_33
_atom_site_aniso_U_12
_atom_site_aniso_U_13
_atom_site_aniso_U_23
_atom_site_aniso_type_symbol
NI 0.0182(1) 0.0123(1) 0.0160(1) 0.00021(9) 0.0025(1) 0.00047(9) Ni
N1 0.0258(8) 0.0181(6) 0.0182(7) -0.0023(7) 0.0019(7) 0.0010(6) N
C1 0.029(1) 0.031(1) 0.022(1) -0.0003(9) -0.0009(9) 0.0053(9) C
C2 0.029(1) 0.043(1) 0.021(1) -0.008(1) -0.0038(9) 0.000(1) C
C3 0.032(1) 0.039(1) 0.027(1) -0.013(1) 0.0058(9) -0.0142(9) C
C4 0.033(1) 0.0238(8) 0.031(1) -0.0050(9) 0.0136(9) -0.0073(8) C
C5 0.027(1) 0.0186(8) 0.0169(8) -0.0041(8) 0.0098(7) -0.0049(7) C
C6 0.030(1) 0.0148(7) 0.0170(8) -0.0001(8) 0.0116(7) 0.0002(7) C
O1 0.0432(8) 0.0142(5) 0.0244(7) 0.0038(6) 0.0109(6) 0.0010(6) O
N2 0.0240(8) 0.0175(6) 0.0183(7) 0.0019(7) 0.0005(7) 0.0002(6) N
C7 0.025(1) 0.0178(8) 0.0250(9) 0.0032(8) 0.0019(9) 0.0031(8) C
C8 0.023(1) 0.0253(9) 0.0192(9) 0.0011(9) 0.0012(8) 0.0028(8) C
N3 0.0199(8) 0.0178(6) 0.0175(7) 0.0002(7) 0.0056(6) -0.0039(6) N
C9 0.019(1) 0.0230(8) 0.028(1) -0.0026(8) 0.0065(8) -0.0032(8) C
C10 0.025(1) 0.0200(8) 0.027(1) -0.0034(8) 0.0084(8) -0.0013(8) C
N4 0.0246(8) 0.0170(6) 0.0188(7) 0.0015(7) 0.0094(6) -0.0017(6) N
C11 0.031(1) 0.0194(7) 0.0172(9) -0.0003(9) 0.0066(8) 0.0032(8) C
C12 0.028(1) 0.0167(7) 0.0210(9) 0.0029(8) 0.0061(8) 0.0054(8) C
N5 0.0212(8) 0.0151(7) 0.0174(7) 0.0002(6) 0.0046(6) 0.0031(6) N
C13 0.0181(9) 0.0176(7) 0.0159(9) 0.0003(8) 0.0018(7) -0.0020(7) C
O2 0.0271(7) 0.0253(6) 0.0287(7) 0.0114(6) 0.0079(6) 0.0037(6) O
C14 0.0172(9) 0.0242(9) 0.0146(9) -0.0042(8) 0.0008(7) -0.0047(7) C
C15 0.023(1) 0.034(1) 0.023(1) -0.0029(9) 0.0070(8) -0.0042(9) C
C16 0.027(1) 0.046(1) 0.023(1) -0.0106(9) 0.0092(8) -0.0036(9) C
C17 0.031(1) 0.0345(9) 0.020(1) -0.0146(9) 0.0031(8) 0.0046(8) C
C18 0.027(1) 0.0233(8) 0.023(1) -0.0047(9) 0.0012(9) 0.0023(8) C
N6 0.0194(8) 0.0188(7) 0.0169(8) -0.0036(6) 0.0016(6) 0.0012(6) N
O3 0.0445(9) 0.0287(7) 0.0453(9) -0.0014(7) -0.0009(8) 0.0032(7) O

loop_
_atom_type_symbol
_atom_type_scat_dispersion_real
_atom_type_scat_dispersion_imag
_atom_type_scat_source
C 0.002 0.002 International_Tables_Vol_IV_Table_2.3.1
H 0.000 0.000 International_Tables_Vol_IV_Table_2.3.1
N 0.004 0.003 International_Tables_Vol_IV_Table_2.3.1
Ni 0.285 1.113 International_Tables_Vol_IV_Table_2.3.1
O 0.008 0.006 International_Tables_Vol_IV_Table_2.3.1

loop_
_geom_angle_atom_site_label_1
_geom_angle_atom_site_label_2
_geom_angle_atom_site_label_3
_geom_angle
N1 NI N2 78.15(6)
N1 NI N3 157.64(6)
N1 NI N4 99.71(6)
N1 NI N5 96.27(6)
N1 NI N6 88.97(6)
N2 NI N3 79.91(6)
N2 NI N4 106.94(6)
N2 NI N5 172.02(7)
N2 NI N6 96.82(6)
N3 NI N4 82.62(6)
N3 NI N5 105.99(6)
N3 NI N6 97.87(6)
N4 NI N5 79.46(6)
N4 NI N6 155.89(6)
N5 NI N6 77.24(6)
NI N1 C1 129.6(1)
NI N1 C5 111.6(1)
C1 N1 C5 118.0(2)
N1 C1 C2 123.4(2)
C1 C2 C3 118.1(2)
C2 C3 C4 119.4(2)
C3 C4 C5 119.4(2)
N1 C5 C4 121.7(2)
N1 C5 C6 116.0(2)
C4 C5 C6 122.4(2)
C5 C6 O1 118.3(2)
C5 C6 N2 112.7(2)
O1 C6 N2 128.9(2)
NI N2 C6 120.6(1)
NI N2 C7 118.8(1)
C6 N2 C7 120.5(2)
N2 C7 C8 107.3(1)
C7 C8 N3 110.5(2)
NI N3 C8 107.0(1)
NI N3 C9 107.1(1)
C8 N3 C9 112.4(1)
N3 C9 C10 110.1(2)
C9 C10 N4 109.7(2)
NI N4 C10 106.9(1)
NI N4 C11 106.3(1)
C10 N4 C11 112.6(1)
N4 C11 C12 111.0(2)
C11 C12 N5 107.8(1)
NI N5 C12 118.6(1)
NI N5 C13 121.7(1)
C12 N5 C13 119.5(2)
N5 C13 O2 128.7(2)
N5 C13 C14 112.4(2)
O2 C13 C14 118.9(2)
C13 C14 C15 122.1(2)
C13 C14 N6 116.1(2)
C15 C14 N6 121.7(2)
C14 C15 C16 119.7(2)
C15 C16 C17 118.8(2)
C16 C17 C18 118.8(2)
C17 C18 N6 123.1(2)
NI N6 C14 112.5(1)
NI N6 C18 129.6(1)
C14 N6 C18 117.8(2)

loop_
_geom_bond_atom_site_label_1
_geom_bond_atom_site_label_2
_geom_bond_distance
NI N1 2.139(2)
NI N2 2.001(1)
NI N3 2.144(2)
NI N4 2.138(2)
NI N5 2.009(1)
NI N6 2.152(2)
N1 C1 1.335(2)
N1 C5 1.357(2)
C1 C2 1.381(3)
C2 C3 1.384(3)
C3 C4 1.376(3)
C4 C5 1.383(3)
C5 C6 1.512(3)
C6 O1 1.262(2)
C6 N2 1.303(2)
N2 C7 1.450(2)
C7 C8 1.525(3)
C8 N3 1.484(2)
N3 C9 1.477(2)
C9 C10 1.512(3)
C10 N4 1.470(3)
N4 C11 1.481(2)
C11 C12 1.519(3)
C12 N5 1.457(2)
N5 C13 1.303(2)
C13 O2 1.264(2)
C13 C14 1.506(3)
C14 C15 1.375(3)
C14 N6 1.356(2)
C15 C16 1.386(3)
C16 C17 1.372(3)
C17 C18 1.380(3)
C18 N6 1.342(2)
